data_7711441
loop_
_publ_author_name
'Sirenko, Valerii Y.'
'Kucheriv, Olesia I.'
'Gumienna-Kontecka, Elzbieta'
'Shova, Sergiu'
'Gural'skiy, Il'ya A.'

_publ_section_title
;
 Chiral 2D organic-inorganic hybrid perovskites based upon L-histidine
;
_journal_name_full 'Dalton Transactions'
_journal_paper_doi 10.1039/D2DT03025J
_journal_year 2022
_chemical_absolute_configuration syn
_chemical_formula_moiety 'Br4 Pb, 2(C6 H10 N3 O2)'
_chemical_formula_sum 'C12 H20 Br4 N6 O4 Pb'
_chemical_formula_weight 839.17
_space_group_crystal_system orthorhombic
_space_group_IT_number 20
_space_group_name_Hall 'C 2c 2'
_space_group_name_H-M_alt 'C 2 2 21'
_atom_sites_solution_hydrogens mixed
_atom_sites_solution_primary direct
_audit_creation_date 2022-02-16
_audit_creation_method
;
Olex2 1.5
(compiled 2021.12.09 svn.r5202d8cf for OlexSys, GUI svn.r6439)
;
_audit_update_record
;
2022-09-16 deposited with the CCDC.	2022-10-05 downloaded from the CCDC.
;
_cell_angle_alpha 90
_cell_angle_beta 90
_cell_angle_gamma 90
_cell_formula_units_Z 4
_cell_length_a 9.2006(6)
_cell_length_b 7.8434(6)
_cell_length_c 29.935(2)
_cell_measurement_reflns_used 1303
_cell_measurement_temperature 293(2)
_cell_measurement_theta_max 25.0080
_cell_measurement_theta_min 2.7180
_cell_volume 2160.2(3)
_computing_cell_refinement 'CrysAlisPro 1.171.41.93a (Rigaku OD, 2020)'
_computing_data_collection 'CrysAlisPro 1.171.41.93a (Rigaku OD, 2020)'
_computing_data_reduction 'CrysAlisPro 1.171.41.93a (Rigaku OD, 2020)'
_computing_molecular_graphics 'Olex2 1.5 (Dolomanov et al., 2009)'
_computing_publication_material 'Olex2 1.5 (Dolomanov et al., 2009)'
_computing_structure_refinement 'SHELXL 2018/3 (Sheldrick, 2015)'
_computing_structure_solution 'SHELXS  (Sheldrick, 2008)'
_diffrn_ambient_temperature 293(2)
_diffrn_detector 'CCD plate'
_diffrn_detector_area_resol_mean 16.1593
_diffrn_detector_type Eos
_diffrn_measured_fraction_theta_full 0.998
_diffrn_measured_fraction_theta_max 0.853
_diffrn_measurement_details
;
List of Runs (angles in degrees, time in seconds):

  # Type    Start    End  Width  t~exp~   \w     \q     \k     \f   Frames
#--------------------------------------------------------------------------
  1  \w    -32.00  47.50   0.75  175.00    --  -15.29  66.00 164.00  106
  2  \w      4.00  39.25   0.75  175.00    --   17.71-132.00 -29.00   47
  3  \w     -9.00  30.00   0.75  175.00    --   17.71  77.00  30.00   52
  4  \w      6.00  38.25   0.75  175.00    --   17.71  77.00-120.00   43
  5  \w     -9.00  31.50   0.75  175.00    --   17.71  77.00 150.00   54
  6  \w    -65.00 -61.25   0.75  175.00    --  -15.29 139.00-143.00    5
;
_diffrn_measurement_device 'four-circle diffractometer'
_diffrn_measurement_device_type 'Xcalibur, Eos'
_diffrn_measurement_method '\w scans'
_diffrn_orient_matrix_type 'CrysAlisPro convention (1999,Acta A55,543-557)'
_diffrn_orient_matrix_UB_11 -0.0075521590
_diffrn_orient_matrix_UB_12 -0.0015998729
_diffrn_orient_matrix_UB_13 0.0235774342
_diffrn_orient_matrix_UB_21 0.0581544505
_diffrn_orient_matrix_UB_22 0.0588330015
_diffrn_orient_matrix_UB_23 0.0020289137
_diffrn_orient_matrix_UB_31 -0.0500166064
_diffrn_orient_matrix_UB_32 0.0686882423
_diffrn_orient_matrix_UB_33 -0.0011950239
_diffrn_radiation_monochromator graphite
_diffrn_radiation_probe x-ray
_diffrn_radiation_type 'Mo K\a'
_diffrn_radiation_wavelength 0.71073
_diffrn_reflns_av_R_equivalents 0.0765
_diffrn_reflns_av_unetI/netI 0.1237
_diffrn_reflns_Laue_measured_fraction_full 0.998
_diffrn_reflns_Laue_measured_fraction_max 0.853
_diffrn_reflns_limit_h_max 11
_diffrn_reflns_limit_h_min -11
_diffrn_reflns_limit_k_max 9
_diffrn_reflns_limit_k_min -9
_diffrn_reflns_limit_l_max 38
_diffrn_reflns_limit_l_min -37
_diffrn_reflns_number 5265
_diffrn_reflns_point_group_measured_fraction_full 0.999
_diffrn_reflns_point_group_measured_fraction_max 0.834
_diffrn_reflns_theta_full 25.242
_diffrn_reflns_theta_max 29.330
_diffrn_reflns_theta_min 2.041
_diffrn_source 'fine-focus sealed X-ray tube'
_diffrn_source_type 'Enhance (Mo) X-ray Source'
_exptl_absorpt_coefficient_mu 15.239
_exptl_absorpt_correction_T_max 1.00000
_exptl_absorpt_correction_T_min 0.86446
_exptl_absorpt_correction_type multi-scan
_exptl_absorpt_process_details
;
CrysAlisPro 1.171.41.93a (Rigaku Oxford Diffraction, 2020)
Empirical absorption correction using spherical harmonics,
implemented in SCALE3 ABSPACK scaling algorithm.
;
_exptl_crystal_colour colourless
_exptl_crystal_colour_primary colourless
_exptl_crystal_density_diffrn 2.580
_exptl_crystal_description plate
_exptl_crystal_F_000 1552
_exptl_crystal_size_max 0.1
_exptl_crystal_size_mid 0.06
_exptl_crystal_size_min 0.02
_refine_diff_density_max 4.696
_refine_diff_density_min -3.274
_refine_diff_density_rms 0.340
_refine_ls_abs_structure_details
;
 Flack x determined using 474 quotients [(I+)-(I-)]/[(I+)+(I-)]
 (Parsons, Flack and Wagner, Acta Cryst. B69 (2013) 249-259).
;
_refine_ls_abs_structure_Flack 0.02(3)
_refine_ls_extinction_method none
_refine_ls_goodness_of_fit_ref 1.157
_refine_ls_hydrogen_treatment constr
_refine_ls_matrix_type full
_refine_ls_number_parameters 92
_refine_ls_number_reflns 2482
_refine_ls_number_restraints 42
_refine_ls_restrained_S_all 1.151
_refine_ls_R_factor_all 0.1264
_refine_ls_R_factor_gt 0.0875
_refine_ls_shift/su_max 0.000
_refine_ls_shift/su_mean 0.000
_refine_ls_structure_factor_coef Fsqd
_refine_ls_weighting_details 'w=1/[\s^2^(Fo^2^)+(0.0835P)^2^+2.6954P] where P=(Fo^2^+2Fc^2^)/3'
_refine_ls_weighting_scheme calc
_refine_ls_wR_factor_gt 0.1883
_refine_ls_wR_factor_ref 0.2121
_reflns_Friedel_coverage 0.715
_reflns_Friedel_fraction_full 1.000
_reflns_Friedel_fraction_max 0.810
_reflns_number_gt 1744
_reflns_number_total 2482
_reflns_threshold_expression 'I > 2\s(I)'
_cod_data_source_file d2dt03025j2.cif
_cod_data_source_block shi_5670_ilgu
_cod_database_code 7711441
_shelx_shelxl_version_number 2018/3
_chemical_oxdiff_formula C12H16Br4N6O4Pb
_chemical_oxdiff_usercomment SV_405
_shelx_space_group_comment
;
The symmetry employed for this shelxl refinement is uniquely defined
by the following loop, which should always be used as a source of
symmetry information in preference to the above space-group names.
They are only intended as comments.
;
_shelx_estimated_absorpt_t_max 0.750
_shelx_estimated_absorpt_t_min 0.311
_olex2_refinement_description
;
1. Twinned data refinement
 Scales: 0.969(4)
 0.031(4)
2. Fixed Uiso
 At 1.2 times of:
  All C(H) groups, All C(H,H) groups, All N(H) groups, All N(H,H,H) groups
 At 1.5 times of:
  All O(H) groups
3. Uiso/Uaniso restraints and constraints
Uanis(C5) \\sim Ueq, Uanis(N2) \\sim Ueq, Uanis(C2) \\sim Ueq, Uanis(O2) \\sim
Ueq, Uanis(O1) \\sim Ueq, Uanis(N3) \\sim Ueq, Uanis(C6) \\sim Ueq: with sigma
of 0.01 and sigma for terminal atoms of 0.02
Uanis(N3) = Uanis(C5) = Uanis(N2) = Uanis(C4) = Uanis(C6)
4.a Riding coordinates:
 O1(H1)
4.b Ternary CH refined with riding coordinates:
 C2(H2)
4.c Secondary CH2 refined with riding coordinates:
 C3(H3A,H3B)
4.d Aromatic/amide H refined with riding coordinates:
 C6(H6), N3(H3), C5(H5)
4.e Fitted pentagon refined as free rotating group:
 C4(C6,N3,C5,N2)
4.f Idealised Me refined as rotating group:
 N1(H1A,H1B,H1C)
;
_olex2_date_sample_data_collection 2022-02-12
_olex2_submission_special_instructions 'No special instructions were received'
_oxdiff_exptl_absorpt_empirical_details
;
Empirical correction (ABSPACK) includes:
- Absorption correction using spherical harmonics
- Frame scaling
;
_oxdiff_exptl_absorpt_empirical_full_max 1.488
_oxdiff_exptl_absorpt_empirical_full_min 0.844

loop_
_space_group_symop_operation_xyz
'x, y, z'
'-x, -y, z+1/2'
'x, -y, -z'
'-x, y, -z+1/2'
'x+1/2, y+1/2, z'
'-x+1/2, -y+1/2, z+1/2'
'x+1/2, -y+1/2, -z'
'-x+1/2, y+1/2, -z+1/2'

loop_
_atom_site_label
_atom_site_type_symbol
_atom_site_fract_x
_atom_site_fract_y
_atom_site_fract_z
_atom_site_U_iso_or_equiv
_atom_site_adp_type
_atom_site_occupancy
_atom_site_site_symmetry_order
_atom_site_calc_flag
_atom_site_refinement_flags_posn
_atom_site_refinement_flags_adp
_atom_site_refinement_flags_occupancy
_atom_site_disorder_assembly
_atom_site_disorder_group
Pb1 Pb 0.500000 1.05633(17) 0.250000 0.0210(4) Uani 1 2 d S T P . .
Br2 Br 0.7670(3) 0.8154(4) 0.2495(3) 0.0396(8) Uani 1 1 d . . . . .
Br1 Br 0.5021(6) 1.0636(5) 0.35026(9) 0.0493(9) Uani 1 1 d . . . . .
C4 C 0.427(3) 0.582(3) 0.3961(6) 0.050(4) Uani 1 1 d G . . . .
C6 C 0.384(2) 0.548(4) 0.3514(8) 0.050(4) Uani 1 1 d G U . . .
H6 H 0.291157 0.519255 0.341923 0.060 Uiso 1 1 calc R U . . .
N3 N 0.508(3) 0.567(3) 0.3237(5) 0.050(4) Uani 1 1 d G U . . .
H3 H 0.510826 0.553556 0.295184 0.060 Uiso 1 1 calc R U . . .
C5 C 0.628(2) 0.613(4) 0.3513(8) 0.050(4) Uani 1 1 d G U . . .
H5 H 0.722454 0.632603 0.341702 0.060 Uiso 1 1 calc R U . . .
N2 N 0.577(3) 0.622(3) 0.3960(6) 0.050(4) Uani 1 1 d G U . . .
C3 C 0.338(3) 0.597(5) 0.4372(11) 0.036(10) Uani 1 1 d . . . . .
H3A H 0.399507 0.573362 0.462748 0.044 Uiso 1 1 calc R U . . .
H3B H 0.262590 0.511094 0.436370 0.044 Uiso 1 1 calc R U . . .
O2 O 0.056(3) 0.685(4) 0.4800(9) 0.076(9) Uani 1 1 d . U . . .
C1 C 0.170(4) 0.758(5) 0.4854(13) 0.040(9) Uani 1 1 d . . . . .
C2 C 0.267(3) 0.769(4) 0.4439(11) 0.025(7) Uani 1 1 d . U . . .
H2 H 0.208313 0.798089 0.417774 0.030 Uiso 1 1 calc R U . . .
N1 N 0.380(2) 0.905(3) 0.4512(8) 0.027(6) Uani 1 1 d . . . . .
H1A H 0.444706 0.868545 0.471281 0.032 Uiso 1 1 calc R U . . .
H1B H 0.337649 0.999225 0.461176 0.032 Uiso 1 1 calc R U . . .
H1C H 0.425358 0.926610 0.425560 0.032 Uiso 1 1 calc R U . . .
O1 O 0.221(3) 0.818(3) 0.5219(8) 0.045(7) Uani 1 1 d . U . . .
H1 H 0.154712 0.812260 0.540438 0.067 Uiso 1 1 d R U . . .

loop_
_atom_site_aniso_label
_atom_site_aniso_U_11
_atom_site_aniso_U_22
_atom_site_aniso_U_33
_atom_site_aniso_U_23
_atom_site_aniso_U_13
_atom_site_aniso_U_12
Pb1 0.0170(6) 0.0156(6) 0.0303(7) 0.000 0.0055(12) 0.000
Br2 0.0424(16) 0.0267(15) 0.0497(17) 0.003(4) 0.007(3) 0.0172(12)
Br1 0.060(2) 0.058(2) 0.0306(16) 0.0069(15) 0.007(3) -0.013(5)
C4 0.050(6) 0.047(7) 0.053(6) 0.002(5) 0.001(6) 0.009(6)
C6 0.050(6) 0.047(7) 0.053(6) 0.002(5) 0.001(6) 0.009(6)
N3 0.050(6) 0.047(7) 0.053(6) 0.002(5) 0.001(6) 0.009(6)
C5 0.050(6) 0.047(7) 0.053(6) 0.002(5) 0.001(6) 0.009(6)
N2 0.050(6) 0.047(7) 0.053(6) 0.002(5) 0.001(6) 0.009(6)
C3 0.022(16) 0.06(3) 0.029(17) -0.012(18) -0.011(13) 0.009(15)
O2 0.054(15) 0.10(2) 0.074(16) -0.008(15) 0.022(12) -0.045(14)
C1 0.03(2) 0.03(2) 0.06(2) -0.001(19) 0.013(18) -0.015(16)
C2 0.021(11) 0.025(12) 0.028(12) 0.004(10) 0.002(9) -0.006(9)
N1 0.018(13) 0.021(16) 0.040(16) -0.001(12) 0.000(10) 0.004(11)
O1 0.048(14) 0.052(16) 0.035(13) -0.010(12) 0.013(10) -0.030(13)

loop_
_atom_type_symbol
_atom_type_description
_atom_type_scat_dispersion_real
_atom_type_scat_dispersion_imag
_atom_type_scat_source
C C 0.0033 0.0016 'International Tables Vol C Tables 4.2.6.8 and 6.1.1.4'
H H 0.0000 0.0000 'International Tables Vol C Tables 4.2.6.8 and 6.1.1.4'
Br Br -0.2901 2.4595 'International Tables Vol C Tables 4.2.6.8 and 6.1.1.4'
N N 0.0061 0.0033 'International Tables Vol C Tables 4.2.6.8 and 6.1.1.4'
O O 0.0106 0.0060 'International Tables Vol C Tables 4.2.6.8 and 6.1.1.4'
Pb Pb -3.3944 10.1111 'International Tables Vol C Tables 4.2.6.8 and 6.1.1.4'

loop_
_geom_angle_atom_site_label_1
_geom_angle_atom_site_label_2
_geom_angle_atom_site_label_3
_geom_angle
_geom_angle_site_symmetry_1
_geom_angle_site_symmetry_3
_geom_angle_publ_flag
Br2 Pb1 Br2 93.07(12) 8_655 5_455 ?
Br2 Pb1 Br2 174.08(12) 5_455 . ?
Br2 Pb1 Br2 81.039(8) 8_655 . ?
Br2 Pb1 Br2 174.07(12) 8_655 4_655 ?
Br2 Pb1 Br2 104.86(11) 4_655 . ?
Br2 Pb1 Br2 81.039(8) 5_455 4_655 ?
Br2 Pb1 Br1 88.66(19) 5_455 4_655 ?
Br2 Pb1 Br1 89.8(2) 5_455 . ?
Br2 Pb1 Br1 89.8(2) 8_655 4_655 ?
Br2 Pb1 Br1 88.66(19) 8_655 . ?
Br1 Pb1 Br2 90.7(2) . 4_655 ?
Br1 Pb1 Br2 90.7(2) 4_655 4_655 ?
Br1 Pb1 Br2 90.7(2) . . ?
Br1 Pb1 Br2 90.7(2) 4_655 . ?
Br1 Pb1 Br1 177.83(14) 4_655 . ?
Pb1 Br2 Pb1 174.08(12) 5_545 . ?
C6 C4 N2 108.0 . . ?
C6 C4 C3 130(2) . . ?
N2 C4 C3 121(2) . . ?
C4 C6 H6 126.0 . . ?
C4 C6 N3 108.0 . . ?
N3 C6 H6 126.0 . . ?
C6 N3 H3 126.0 . . ?
C5 N3 C6 108.0 . . ?
C5 N3 H3 126.0 . . ?
N3 C5 H5 126.0 . . ?
N3 C5 N2 108.0 . . ?
N2 C5 H5 126.0 . . ?
C4 N2 C5 108.0 . . ?
C4 C3 H3A 108.6 . . ?
C4 C3 H3B 108.6 . . ?
C4 C3 C2 115(3) . . ?
H3A C3 H3B 107.5 . . ?
C2 C3 H3A 108.6 . . ?
C2 C3 H3B 108.6 . . ?
O2 C1 C2 115(3) . . ?
O2 C1 O1 127(3) . . ?
O1 C1 C2 117(3) . . ?
C3 C2 C1 108(3) . . ?
C3 C2 H2 109.7 . . ?
C1 C2 H2 109.7 . . ?
N1 C2 C3 111(2) . . ?
N1 C2 C1 109(3) . . ?
N1 C2 H2 109.7 . . ?
C2 N1 H1A 109.5 . . ?
C2 N1 H1B 109.5 . . ?
C2 N1 H1C 109.5 . . ?
H1A N1 H1B 109.5 . . ?
H1A N1 H1C 109.5 . . ?
H1B N1 H1C 109.5 . . ?
C1 O1 H1 106.8 . . ?

loop_
_geom_bond_atom_site_label_1
_geom_bond_atom_site_label_2
_geom_bond_distance
_geom_bond_site_symmetry_2
_geom_bond_publ_flag
Pb1 Br2 2.953(3) 8_655 ?
Pb1 Br2 3.100(3) 4_655 ?
Pb1 Br2 2.953(3) 5_455 ?
Pb1 Br2 3.100(3) . ?
Pb1 Br1 3.002(3) . ?
Pb1 Br1 3.002(3) 4_655 ?
C4 C6 1.4200 . ?
C4 N2 1.4200 . ?
C4 C3 1.48(3) . ?
C6 H6 0.9300 . ?
C6 N3 1.4200 . ?
N3 H3 0.8600 . ?
N3 C5 1.4200 . ?
C5 H5 0.9300 . ?
C5 N2 1.4200 . ?
C3 H3A 0.9700 . ?
C3 H3B 0.9700 . ?
C3 C2 1.51(4) . ?
O2 C1 1.21(4) . ?
C1 C2 1.53(4) . ?
C1 O1 1.28(4) . ?
C2 H2 0.9800 . ?
C2 N1 1.50(4) . ?
N1 H1A 0.8900 . ?
N1 H1B 0.8900 . ?
N1 H1C 0.8900 . ?
O1 H1 0.8248 . ?

loop_
_geom_hbond_atom_site_label_D
_geom_hbond_atom_site_label_H
_geom_hbond_atom_site_label_A
_geom_hbond_distance_DH
_geom_hbond_distance_HA
_geom_hbond_distance_DA
_geom_hbond_angle_DHA
_geom_hbond_site_symmetry_A
_geom_hbond_publ_flag
N1 H1A O2 0.89 1.83 2.71(3) 169.3 7_566 yes
N1 H1B O1 0.89 1.86 2.74(3) 170.6 3_576 yes

loop_
_geom_torsion_atom_site_label_1
_geom_torsion_atom_site_label_2
_geom_torsion_atom_site_label_3
_geom_torsion_atom_site_label_4
_geom_torsion
_geom_torsion_site_symmetry_1
_geom_torsion_site_symmetry_2
_geom_torsion_site_symmetry_3
_geom_torsion_site_symmetry_4
_geom_torsion_publ_flag
C4 C6 N3 C5 0.0 . . . . ?
C4 C3 C2 C1 175(3) . . . . ?
C4 C3 C2 N1 -65(3) . . . . ?
C6 C4 N2 C5 0.0 . . . . ?
C6 C4 C3 C2 -82(3) . . . . ?
C6 N3 C5 N2 0.0 . . . . ?
N3 C5 N2 C4 0.0 . . . . ?
N2 C4 C6 N3 0.0 . . . . ?
N2 C4 C3 C2 90(3) . . . . ?
C3 C4 C6 N3 173(3) . . . . ?
C3 C4 N2 C5 -174(3) . . . . ?
O2 C1 C2 C3 -77(4) . . . . ?
O2 C1 C2 N1 163(3) . . . . ?
O1 C1 C2 C3 100(4) . . . . ?
O1 C1 C2 N1 -20(4) . . . . ?

loop_
_twin_individual_id
_twin_individual_mass_fraction_refined
1 0.969(4)
2 0.031(4)
